data_4308090
loop_
_publ_author_name
'Jian Hao'
'Laurent Ruhlmann'
'Yulin Zhu'
'Qiang Li'
'Yongge Wei'

_publ_section_title
;
Naphthylimido-Substituted Hexamolybdate: Preparation, Crystal Structures,
Solvent Effects, and Optical Properties of Three Polymorphs
;
_journal_name_full 'Inorganic Chemistry'
_journal_page_first 4960
_journal_page_last 4967
_journal_paper_doi 10.1021/ic070064b
_journal_volume 46
_journal_year 2007
_chemical_formula_sum 'C43 H81 Mo6 N3 O18'
_chemical_formula_weight 1503.75
_chemical_name_systematic
; 
 ? 
;
_space_group_IT_number 14
_symmetry_cell_setting monoclinic
_symmetry_space_group_name_Hall '-P 2ybc'
_symmetry_space_group_name_H-M 'P 1 21/c 1'
_atom_sites_solution_hydrogens geom
_atom_sites_solution_primary direct
_atom_sites_solution_secondary difmap
_audit_creation_method SHELXL-97
_cell_angle_alpha 90.00
_cell_angle_beta 104.57(3)
_cell_angle_gamma 90.00
_cell_formula_units_Z 4
_cell_length_a 13.005(3)
_cell_length_b 22.680(5)
_cell_length_c 19.890(4)
_cell_measurement_reflns_used 41267
_cell_measurement_temperature 288(2)
_cell_measurement_theta_max 28.03
_cell_measurement_theta_min 3.105
_cell_volume 5678(2)
_computing_cell_refinement 'Rigaku RAPID AUTO Ver2.30'
_computing_data_collection 'Rigaku RAPID AUTO Ver2.30'
_computing_data_reduction 'Rigaku RAPID AUTO Ver2.30'
_computing_molecular_graphics 'Bruker SHELXTL'
_computing_publication_material 'Bruker SHELXTL'
_computing_structure_refinement 'SHELXL-97 (Sheldrick, 1997)'
_computing_structure_solution 'SHELXS-97 (Sheldrick, 1990)'
_diffrn_ambient_temperature 288(2)
_diffrn_detector_area_resol_mean '100x100 micron'
_diffrn_measured_fraction_theta_full 0.996
_diffrn_measured_fraction_theta_max 0.996
_diffrn_measurement_device_type 'Rigaku RAXIS-RAPID'
_diffrn_measurement_method Oscillation
_diffrn_radiation_monochromator graphite
_diffrn_radiation_source 'fine-focus sealed tube'
_diffrn_radiation_type MoK\a
_diffrn_radiation_wavelength 0.71073
_diffrn_reflns_av_R_equivalents 0.1009
_diffrn_reflns_av_sigmaI/netI 0.0979
_diffrn_reflns_limit_h_max 16
_diffrn_reflns_limit_h_min -15
_diffrn_reflns_limit_k_max 27
_diffrn_reflns_limit_k_min -27
_diffrn_reflns_limit_l_max 24
_diffrn_reflns_limit_l_min -24
_diffrn_reflns_number 46812
_diffrn_reflns_theta_full 26.00
_diffrn_reflns_theta_max 26.00
_diffrn_reflns_theta_min 3.10
_exptl_absorpt_coefficient_mu 1.352
_exptl_absorpt_correction_T_max 0.8767
_exptl_absorpt_correction_T_min 0.5513
_exptl_absorpt_correction_type MULTI-SACAN
_exptl_crystal_colour RED
_exptl_crystal_density_diffrn 1.759
_exptl_crystal_density_method 'not measured'
_exptl_crystal_description PLATE
_exptl_crystal_F_000 3024
_exptl_crystal_size_max 0.50
_exptl_crystal_size_mid 0.40
_exptl_crystal_size_min 0.10
_refine_diff_density_max 0.993
_refine_diff_density_min -1.799
_refine_diff_density_rms 0.210
_refine_ls_extinction_method none
_refine_ls_goodness_of_fit_ref 0.852
_refine_ls_hydrogen_treatment constr
_refine_ls_matrix_type full
_refine_ls_number_parameters 631
_refine_ls_number_reflns 11109
_refine_ls_number_restraints 0
_refine_ls_restrained_S_all 0.852
_refine_ls_R_factor_all 0.0641
_refine_ls_R_factor_gt 0.0403
_refine_ls_shift/su_max 0.002
_refine_ls_shift/su_mean 0.000
_refine_ls_structure_factor_coef Fsqd
_refine_ls_weighting_details 'calc w=1/[\s^2^(Fo^2^)+(0.0327P)^2^+0.0000P] where P=(Fo^2^+2Fc^2^)/3'
_refine_ls_weighting_scheme calc
_refine_ls_wR_factor_gt 0.0698
_refine_ls_wR_factor_ref 0.0774
_reflns_number_gt 7157
_reflns_number_total 11109
_reflns_threshold_expression >2sigma(I)
_cod_data_source_file ic070064b-file001.cif
_cod_data_source_block test
_cod_database_code 4308090

loop_
_symmetry_equiv_pos_as_xyz
'x, y, z'
'-x, y+1/2, -z+1/2'
'-x, -y, -z'
'x, -y-1/2, z-1/2'

loop_
_atom_site_label
_atom_site_type_symbol
_atom_site_fract_x
_atom_site_fract_y
_atom_site_fract_z
_atom_site_U_iso_or_equiv
_atom_site_adp_type
_atom_site_occupancy
_atom_site_symmetry_multiplicity
_atom_site_calc_flag
_atom_site_refinement_flags
_atom_site_disorder_assembly
_atom_site_disorder_group
Mo1 Mo 0.25227(2) 0.522823(15) 0.78647(2) 0.04749(10) Uani 1 1 d . . .
Mo2 Mo 0.17362(2) 0.619253(15) 0.66509(2) 0.04902(10) Uani 1 1 d . . .
Mo3 Mo 0.28777(3) 0.495776(14) 0.63507(2) 0.04964(10) Uani 1 1 d . . .
Mo4 Mo 0.37721(3) 0.647445(15) 0.796270(19) 0.04740(10) Uani 1 1 d . . .
Mo5 Mo 0.49133(2) 0.524149(15) 0.76600(2) 0.05027(10) Uani 1 1 d . . .
Mo6 Mo 0.41468(2) 0.621362(14) 0.641634(19) 0.04300(9) Uani 1 1 d . . .
O1 O 0.33119(15) 0.57062(9) 0.71645(12) 0.0339(5) Uani 1 1 d . . .
O2 O 0.05894(19) 0.65383(13) 0.62953(18) 0.0721(9) Uani 1 1 d . . .
O3 O 0.2566(2) 0.44271(12) 0.57471(16) 0.0693(8) Uani 1 1 d . . .
O4 O 0.4116(2) 0.70196(12) 0.85396(16) 0.0707(9) Uani 1 1 d . . .
O5 O 0.60893(19) 0.49112(12) 0.79935(19) 0.0751(10) Uani 1 1 d . . .
O6 O 0.4733(2) 0.65857(11) 0.58879(16) 0.0610(8) Uani 1 1 d . . .
O7 O 0.30622(19) 0.59178(11) 0.84134(14) 0.0531(7) Uani 1 1 d . . .
O8 O 0.13713(17) 0.56990(11) 0.73397(15) 0.0537(7) Uani 1 1 d . . .
O9 O 0.23149(18) 0.46904(10) 0.70799(14) 0.0503(7) Uani 1 1 d . . .
O10 O 0.39879(19) 0.49151(10) 0.81463(15) 0.0517(7) Uani 1 1 d . . .
O11 O 0.27041(17) 0.65093(10) 0.61644(14) 0.0494(7) Uani 1 1 d . . .
O12 O 0.24036(18) 0.67055(10) 0.74091(15) 0.0511(7) Uani 1 1 d . . .
O13 O 0.16666(19) 0.54881(11) 0.61077(15) 0.0560(7) Uani 1 1 d . . .
O14 O 0.35997(19) 0.55235(11) 0.59060(14) 0.0511(7) Uani 1 1 d . . .
O15 O 0.42561(19) 0.47304(10) 0.68939(15) 0.0524(7) Uani 1 1 d . . .
O16 O 0.43300(18) 0.67260(10) 0.72057(14) 0.0482(7) Uani 1 1 d . . .
O17 O 0.49778(18) 0.59475(11) 0.81848(15) 0.0544(7) Uani 1 1 d . . .
O18 O 0.52471(17) 0.57416(11) 0.69475(15) 0.0519(7) Uani 1 1 d . . .
N1 N 0.1905(2) 0.48329(14) 0.83945(19) 0.0556(9) Uani 1 1 d . . .
N2 N 0.2060(2) 0.46665(15) 0.36918(19) 0.0545(9) Uani 1 1 d . . .
N3 N 0.4151(2) 0.83172(13) 0.60637(19) 0.0545(9) Uani 1 1 d . . .
C1 C 0.1400(3) 0.44997(19) 0.8797(2) 0.0544(11) Uani 1 1 d . . .
C2 C 0.1266(3) 0.4741(2) 0.9404(3) 0.0670(13) Uani 1 1 d . . .
C3 C 0.0770(4) 0.4394(2) 0.9812(3) 0.0841(16) Uani 1 1 d . . .
H3 H 0.0662 0.4549 1.0222 0.101 Uiso 1 1 calc R . .
C4 C 0.0437(4) 0.3830(2) 0.9623(3) 0.0817(15) Uani 1 1 d . . .
H4 H 0.0106 0.3613 0.9905 0.098 Uiso 1 1 calc R . .
C5 C 0.0262(4) 0.2990(2) 0.8834(3) 0.0824(17) Uani 1 1 d . . .
H5 H -0.0045 0.2762 0.9120 0.099 Uiso 1 1 calc R . .
C6 C 0.0408(4) 0.2766(2) 0.8236(4) 0.0926(19) Uani 1 1 d . . .
H6 H 0.0199 0.2380 0.8115 0.111 Uiso 1 1 calc R . .
C7 C 0.0869(4) 0.3102(2) 0.7789(3) 0.0827(15) Uani 1 1 d . . .
H7 H 0.0949 0.2940 0.7376 0.099 Uiso 1 1 calc R . .
C8 C 0.1197(3) 0.36651(19) 0.7969(3) 0.0660(13) Uani 1 1 d . . .
H8 H 0.1513 0.3885 0.7680 0.079 Uiso 1 1 calc R . .
C9 C 0.1059(3) 0.39135(19) 0.8587(2) 0.0555(11) Uani 1 1 d . . .
C10 C 0.0582(3) 0.3578(2) 0.9022(3) 0.0685(14) Uani 1 1 d . . .
C11 C 0.1665(4) 0.5346(2) 0.9634(3) 0.0924(17) Uani 1 1 d . . .
H11A H 0.1989 0.5516 0.9296 0.139 Uiso 1 1 calc R . .
H11B H 0.2180 0.5321 1.0074 0.139 Uiso 1 1 calc R . .
H11C H 0.1082 0.5589 0.9681 0.139 Uiso 1 1 calc R . .
C12 C 0.3120(3) 0.49168(18) 0.4123(2) 0.0551(11) Uani 1 1 d . . .
H12A H 0.3071 0.4965 0.4598 0.066 Uiso 1 1 calc R . .
H12B H 0.3674 0.4629 0.4126 0.066 Uiso 1 1 calc R . .
C13 C 0.3457(3) 0.54997(19) 0.3875(2) 0.0596(11) Uani 1 1 d . . .
H13A H 0.3542 0.5456 0.3407 0.072 Uiso 1 1 calc R . .
H13B H 0.2911 0.5794 0.3866 0.072 Uiso 1 1 calc R . .
C14 C 0.4486(3) 0.5699(2) 0.4351(2) 0.0625(12) Uani 1 1 d . . .
H14A H 0.5035 0.5412 0.4341 0.075 Uiso 1 1 calc R . .
H14B H 0.4408 0.5717 0.4823 0.075 Uiso 1 1 calc R . .
C15 C 0.4828(4) 0.6297(2) 0.4149(3) 0.0852(16) Uani 1 1 d . . .
H15A H 0.5487 0.6407 0.4464 0.128 Uiso 1 1 calc R . .
H15B H 0.4293 0.6584 0.4168 0.128 Uiso 1 1 calc R . .
H15C H 0.4919 0.6279 0.3685 0.128 Uiso 1 1 calc R . .
C16 C 0.1780(3) 0.41414(18) 0.4067(2) 0.0572(11) Uani 1 1 d . . .
H16A H 0.1061 0.4022 0.3837 0.069 Uiso 1 1 calc R . .
H16B H 0.1779 0.4262 0.4535 0.069 Uiso 1 1 calc R . .
C17 C 0.2498(3) 0.3608(2) 0.4116(3) 0.0722(14) Uani 1 1 d . . .
H17A H 0.2396 0.3428 0.3661 0.087 Uiso 1 1 calc R . .
H17B H 0.3235 0.3729 0.4274 0.087 Uiso 1 1 calc R . .
C18 C 0.2244(3) 0.3168(2) 0.4616(3) 0.0790(16) Uani 1 1 d . . .
H18A H 0.1495 0.3069 0.4469 0.095 Uiso 1 1 calc R . .
H18B H 0.2375 0.3347 0.5073 0.095 Uiso 1 1 calc R . .
C19 C 0.2886(4) 0.2611(2) 0.4667(4) 0.110(2) Uani 1 1 d . . .
H19A H 0.2697 0.2348 0.4994 0.164 Uiso 1 1 calc R . .
H19B H 0.3629 0.2704 0.4818 0.164 Uiso 1 1 calc R . .
H19C H 0.2744 0.2425 0.4219 0.164 Uiso 1 1 calc R . .
C20 C 0.2178(3) 0.4510(2) 0.2985(2) 0.0663(13) Uani 1 1 d . . .
H20A H 0.2762 0.4233 0.3037 0.080 Uiso 1 1 calc R . .
H20B H 0.2368 0.4863 0.2769 0.080 Uiso 1 1 calc R . .
C21 C 0.1199(4) 0.4241(3) 0.2501(3) 0.0990(19) Uani 1 1 d . . .
H21A H 0.0612 0.4517 0.2433 0.119 Uiso 1 1 calc R . .
H21B H 0.1000 0.3886 0.2709 0.119 Uiso 1 1 calc R . .
C22 C 0.1424(5) 0.4089(3) 0.1786(3) 0.117(2) Uani 1 1 d . . .
H22A H 0.0754 0.4038 0.1443 0.140 Uiso 1 1 calc R . .
H22B H 0.1795 0.4417 0.1639 0.140 Uiso 1 1 calc R . .
C23 C 0.2028(6) 0.3583(4) 0.1812(5) 0.157(3) Uani 1 1 d . . .
H23A H 0.2143 0.3508 0.1361 0.235 Uiso 1 1 calc R . .
H23B H 0.1659 0.3255 0.1948 0.235 Uiso 1 1 calc R . .
H23C H 0.2700 0.3634 0.2143 0.235 Uiso 1 1 calc R . .
C24 C 0.1175(3) 0.5120(2) 0.3618(3) 0.0669(13) Uani 1 1 d . . .
H24A H 0.1307 0.5434 0.3319 0.080 Uiso 1 1 calc R . .
H24B H 0.0512 0.4933 0.3381 0.080 Uiso 1 1 calc R . .
C25 C 0.1029(3) 0.5393(2) 0.4273(3) 0.0788(15) Uani 1 1 d . . .
H25A H 0.1694 0.5561 0.4538 0.095 Uiso 1 1 calc R . .
H25B H 0.0802 0.5097 0.4557 0.095 Uiso 1 1 calc R . .
C26 C 0.0183(4) 0.5875(3) 0.4071(4) 0.134(3) Uani 1 1 d . . .
H26A H 0.0361 0.6116 0.3713 0.161 Uiso 1 1 calc R . .
H26B H -0.0491 0.5686 0.3864 0.161 Uiso 1 1 calc R . .
C27 C 0.0044(5) 0.6226(4) 0.4560(5) 0.147(3) Uani 1 1 d . . .
H27A H -0.0525 0.6495 0.4371 0.220 Uiso 1 1 calc R . .
H27B H 0.0685 0.6444 0.4747 0.220 Uiso 1 1 calc R . .
H27C H -0.0129 0.5997 0.4922 0.220 Uiso 1 1 calc R . .
C28 C 0.4602(3) 0.88311(17) 0.5727(3) 0.0602(11) Uani 1 1 d . . .
H28A H 0.4014 0.9038 0.5422 0.072 Uiso 1 1 calc R . .
H28B H 0.4945 0.9104 0.6090 0.072 Uiso 1 1 calc R . .
C29 C 0.5386(4) 0.8671(2) 0.5315(3) 0.0714(13) Uani 1 1 d . . .
H29A H 0.6003 0.8485 0.5618 0.086 Uiso 1 1 calc R . .
H29B H 0.5063 0.8390 0.4956 0.086 Uiso 1 1 calc R . .
C30 C 0.5726(4) 0.9207(2) 0.4988(3) 0.0885(17) Uani 1 1 d . . .
H30A H 0.6006 0.9498 0.5344 0.106 Uiso 1 1 calc R . .
H30B H 0.5116 0.9378 0.4662 0.106 Uiso 1 1 calc R . .
C31 C 0.6566(4) 0.9053(3) 0.4612(3) 0.115(2) Uani 1 1 d . . .
H31A H 0.6777 0.9403 0.4411 0.173 Uiso 1 1 calc R . .
H31B H 0.6283 0.8772 0.4252 0.173 Uiso 1 1 calc R . .
H31C H 0.7171 0.8886 0.4936 0.173 Uiso 1 1 calc R . .
C32 C 0.5030(3) 0.79736(17) 0.6542(2) 0.0573(11) Uani 1 1 d . . .
H32A H 0.4713 0.7643 0.6725 0.069 Uiso 1 1 calc R . .
H32B H 0.5484 0.7813 0.6267 0.069 Uiso 1 1 calc R . .
C33 C 0.5719(4) 0.8305(2) 0.7145(3) 0.0753(14) Uani 1 1 d . . .
H33A H 0.5280 0.8502 0.7405 0.090 Uiso 1 1 calc R . .
H33B H 0.6132 0.8602 0.6978 0.090 Uiso 1 1 calc R . .
C34 C 0.6454(4) 0.7866(2) 0.7608(3) 0.0954(19) Uani 1 1 d . . .
H34A H 0.6030 0.7553 0.7734 0.114 Uiso 1 1 calc R . .
H34B H 0.6914 0.7690 0.7348 0.114 Uiso 1 1 calc R . .
C35 C 0.7100(5) 0.8124(3) 0.8231(3) 0.113(2) Uani 1 1 d . . .
H35A H 0.7536 0.7825 0.8504 0.169 Uiso 1 1 calc R . .
H35B H 0.6651 0.8297 0.8494 0.169 Uiso 1 1 calc R . .
H35C H 0.7544 0.8424 0.8111 0.169 Uiso 1 1 calc R . .
C36 C 0.3566(3) 0.78868(17) 0.5521(2) 0.0638(12) Uani 1 1 d . . .
H36A H 0.3281 0.7575 0.5755 0.077 Uiso 1 1 calc R . .
H36B H 0.4077 0.7708 0.5302 0.077 Uiso 1 1 calc R . .
C37 C 0.2667(4) 0.8135(2) 0.4956(3) 0.0788(15) Uani 1 1 d . . .
H37A H 0.2947 0.8418 0.4682 0.095 Uiso 1 1 calc R . .
H37B H 0.2169 0.8339 0.5164 0.095 Uiso 1 1 calc R . .
C38 C 0.2099(4) 0.7646(2) 0.4489(3) 0.0946(18) Uani 1 1 d . . .
H38A H 0.1867 0.7350 0.4771 0.114 Uiso 1 1 calc R . .
H38B H 0.2591 0.7460 0.4261 0.114 Uiso 1 1 calc R . .
C39 C 0.1147(5) 0.7871(3) 0.3944(3) 0.126(3) Uani 1 1 d . . .
H39A H 0.0816 0.7548 0.3657 0.189 Uiso 1 1 calc R . .
H39B H 0.1374 0.8162 0.3662 0.189 Uiso 1 1 calc R . .
H39C H 0.0647 0.8044 0.4168 0.189 Uiso 1 1 calc R . .
C40 C 0.3414(3) 0.85772(18) 0.6451(3) 0.0642(12) Uani 1 1 d . . .
H40A H 0.2846 0.8776 0.6118 0.077 Uiso 1 1 calc R . .
H40B H 0.3801 0.8876 0.6763 0.077 Uiso 1 1 calc R . .
C41 C 0.2915(4) 0.8157(2) 0.6871(3) 0.0822(15) Uani 1 1 d . . .
H41A H 0.2456 0.7878 0.6566 0.099 Uiso 1 1 calc R . .
H41B H 0.3463 0.7938 0.7196 0.099 Uiso 1 1 calc R . .
C42 C 0.2278(4) 0.8522(3) 0.7259(3) 0.101(2) Uani 1 1 d . . .
H42A H 0.1626 0.8653 0.6939 0.121 Uiso 1 1 calc R . .
H42B H 0.2683 0.8868 0.7453 0.121 Uiso 1 1 calc R . .
C43 C 0.2015(5) 0.8165(3) 0.7838(4) 0.134(3) Uani 1 1 d . . .
H43A H 0.1604 0.8402 0.8074 0.201 Uiso 1 1 calc R . .
H43B H 0.2661 0.8045 0.8161 0.201 Uiso 1 1 calc R . .
H43C H 0.1614 0.7823 0.7646 0.201 Uiso 1 1 calc R . .

loop_
_atom_site_aniso_label
_atom_site_aniso_U_11
_atom_site_aniso_U_22
_atom_site_aniso_U_33
_atom_site_aniso_U_23
_atom_site_aniso_U_13
_atom_site_aniso_U_12
Mo1 0.05279(19) 0.04195(19) 0.0551(2) 0.00126(17) 0.02734(16) -0.01062(15)
Mo2 0.03592(16) 0.0457(2) 0.0651(3) 0.00250(17) 0.01225(15) 0.00489(14)
Mo3 0.0642(2) 0.03438(18) 0.0545(2) -0.00952(16) 0.02277(17) -0.00976(16)
Mo4 0.05618(19) 0.03784(19) 0.0502(2) -0.00917(16) 0.01724(16) -0.00881(15)
Mo5 0.04246(17) 0.04185(19) 0.0675(3) 0.01270(18) 0.01572(16) 0.00667(15)
Mo6 0.04875(18) 0.03251(17) 0.0544(2) 0.00387(15) 0.02528(15) -0.00156(14)
O1 0.0344(11) 0.0310(12) 0.0394(15) -0.0009(10) 0.0150(9) -0.0008(9)
O2 0.0445(14) 0.066(2) 0.099(3) 0.0067(18) 0.0058(15) 0.0139(14)
O3 0.101(2) 0.0482(17) 0.062(2) -0.0171(15) 0.0266(17) -0.0187(15)
O4 0.096(2) 0.0535(18) 0.063(2) -0.0220(15) 0.0209(17) -0.0177(15)
O5 0.0489(15) 0.0616(19) 0.111(3) 0.0263(18) 0.0133(16) 0.0153(14)
O6 0.0747(17) 0.0433(16) 0.075(2) 0.0080(15) 0.0384(15) -0.0045(13)
O7 0.0663(16) 0.0488(16) 0.0499(18) -0.0027(13) 0.0250(13) -0.0050(13)
O8 0.0420(13) 0.0545(16) 0.072(2) 0.0017(14) 0.0288(12) -0.0019(12)
O9 0.0589(15) 0.0398(14) 0.0563(19) -0.0035(13) 0.0223(13) -0.0143(12)
O10 0.0564(14) 0.0421(15) 0.0575(19) 0.0138(13) 0.0157(13) -0.0004(12)
O11 0.0522(14) 0.0408(14) 0.0561(18) 0.0103(13) 0.0152(12) 0.0066(12)
O12 0.0530(14) 0.0350(14) 0.070(2) -0.0045(13) 0.0255(13) 0.0061(11)
O13 0.0532(14) 0.0522(17) 0.058(2) -0.0037(14) 0.0050(13) -0.0126(12)
O14 0.0684(16) 0.0416(15) 0.0502(18) -0.0047(13) 0.0281(13) -0.0014(12)
O15 0.0620(15) 0.0339(14) 0.069(2) 0.0035(13) 0.0302(13) 0.0078(12)
O16 0.0509(14) 0.0294(13) 0.066(2) -0.0015(12) 0.0183(12) -0.0100(11)
O17 0.0478(14) 0.0527(16) 0.0571(19) 0.0008(14) 0.0029(13) -0.0066(12)
O18 0.0410(13) 0.0443(15) 0.076(2) 0.0075(14) 0.0256(12) 0.0053(11)
N1 0.0636(19) 0.051(2) 0.062(2) 0.0045(17) 0.0330(17) -0.0102(16)
N2 0.0391(16) 0.067(2) 0.058(2) -0.0026(19) 0.0145(15) -0.0041(15)
N3 0.065(2) 0.0341(18) 0.066(3) -0.0003(16) 0.0191(17) -0.0001(15)
C1 0.055(2) 0.063(3) 0.051(3) 0.011(2) 0.0234(19) -0.009(2)
C2 0.067(3) 0.064(3) 0.077(4) 0.003(3) 0.031(2) -0.010(2)
C3 0.092(3) 0.099(4) 0.076(4) 0.009(3) 0.047(3) -0.010(3)
C4 0.080(3) 0.085(4) 0.090(4) 0.024(3) 0.040(3) -0.011(3)
C5 0.072(3) 0.066(3) 0.108(5) 0.030(3) 0.021(3) -0.010(3)
C6 0.082(3) 0.062(3) 0.130(6) 0.013(4) 0.018(4) -0.012(3)
C7 0.094(3) 0.063(3) 0.095(4) 0.003(3) 0.032(3) -0.013(3)
C8 0.074(3) 0.055(3) 0.072(4) 0.000(2) 0.024(2) -0.018(2)
C9 0.047(2) 0.058(3) 0.063(3) 0.013(2) 0.0165(19) -0.0093(19)
C10 0.051(2) 0.067(3) 0.084(4) 0.022(3) 0.012(2) -0.011(2)
C11 0.101(4) 0.082(4) 0.106(5) -0.020(3) 0.049(3) -0.021(3)
C12 0.0369(19) 0.068(3) 0.059(3) -0.002(2) 0.0100(17) -0.0037(19)
C13 0.051(2) 0.072(3) 0.055(3) 0.001(2) 0.0133(19) -0.007(2)
C14 0.053(2) 0.079(3) 0.059(3) -0.009(2) 0.021(2) -0.019(2)
C15 0.076(3) 0.088(4) 0.095(4) -0.008(3) 0.026(3) -0.029(3)
C16 0.051(2) 0.063(3) 0.062(3) -0.004(2) 0.0227(19) -0.011(2)
C17 0.065(3) 0.064(3) 0.094(4) -0.010(3) 0.030(3) 0.000(2)
C18 0.070(3) 0.057(3) 0.105(5) -0.017(3) 0.013(3) -0.003(2)
C19 0.092(4) 0.070(4) 0.159(7) -0.020(4) 0.016(4) 0.004(3)
C20 0.053(2) 0.099(4) 0.053(3) -0.009(3) 0.022(2) -0.014(2)
C21 0.065(3) 0.141(5) 0.093(5) -0.041(4) 0.024(3) -0.027(3)
C22 0.112(5) 0.161(7) 0.077(5) -0.033(5) 0.024(4) -0.025(5)
C23 0.179(7) 0.170(8) 0.138(8) -0.029(6) 0.073(6) 0.022(6)
C24 0.040(2) 0.077(3) 0.082(4) 0.000(3) 0.011(2) 0.001(2)
C25 0.069(3) 0.076(3) 0.101(5) -0.006(3) 0.040(3) 0.008(3)
C26 0.073(4) 0.160(7) 0.166(8) -0.088(6) 0.025(4) 0.016(4)
C27 0.119(5) 0.171(8) 0.153(8) -0.019(6) 0.040(5) 0.029(5)
C28 0.074(3) 0.043(2) 0.066(3) 0.003(2) 0.022(2) -0.003(2)
C29 0.080(3) 0.060(3) 0.075(4) 0.006(3) 0.022(3) 0.000(2)
C30 0.089(3) 0.099(4) 0.074(4) 0.010(3) 0.013(3) -0.017(3)
C31 0.086(4) 0.171(6) 0.082(5) 0.046(4) 0.009(3) -0.016(4)
C32 0.071(3) 0.042(2) 0.062(3) 0.001(2) 0.024(2) 0.003(2)
C33 0.081(3) 0.061(3) 0.082(4) 0.000(3) 0.016(3) 0.000(2)
C34 0.087(3) 0.084(4) 0.098(5) -0.012(3) -0.009(3) 0.007(3)
C35 0.121(5) 0.118(5) 0.100(5) -0.002(4) 0.029(4) 0.020(4)
C36 0.074(3) 0.036(2) 0.080(4) -0.011(2) 0.017(2) -0.004(2)
C37 0.082(3) 0.059(3) 0.085(4) -0.008(3) 0.001(3) 0.001(2)
C38 0.099(4) 0.090(4) 0.086(4) -0.015(3) 0.007(3) -0.009(3)
C39 0.105(4) 0.157(6) 0.103(6) -0.032(5) 0.001(4) -0.005(4)
C40 0.073(3) 0.043(2) 0.077(4) -0.007(2) 0.020(2) 0.003(2)
C41 0.090(3) 0.065(3) 0.103(5) 0.002(3) 0.044(3) 0.005(3)
C42 0.103(4) 0.130(5) 0.080(4) -0.032(4) 0.043(3) -0.056(4)
C43 0.137(5) 0.140(6) 0.145(7) -0.019(5) 0.073(5) 0.003(5)

loop_
_atom_type_symbol
_atom_type_description
_atom_type_scat_dispersion_real
_atom_type_scat_dispersion_imag
_atom_type_scat_source
C C 0.0033 0.0016 'International Tables Vol C Tables 4.2.6.8 and 6.1.1.4'
H H 0.0000 0.0000 'International Tables Vol C Tables 4.2.6.8 and 6.1.1.4'
N N 0.0061 0.0033 'International Tables Vol C Tables 4.2.6.8 and 6.1.1.4'
O O 0.0106 0.0060 'International Tables Vol C Tables 4.2.6.8 and 6.1.1.4'
Mo Mo -1.6832 0.6857 'International Tables Vol C Tables 4.2.6.8 and 6.1.1.4'

loop_
_geom_angle_atom_site_label_1
_geom_angle_atom_site_label_2
_geom_angle_atom_site_label_3
_geom_angle
_geom_angle_site_symmetry_1
_geom_angle_site_symmetry_3
_geom_angle_publ_flag
N1 Mo1 O8 101.64(13) . . ?
N1 Mo1 O7 103.52(15) . . ?
O8 Mo1 O7 88.84(11) . . ?
N1 Mo1 O9 99.90(14) . . ?
O8 Mo1 O9 88.87(11) . . ?
O7 Mo1 O9 156.45(11) . . ?
N1 Mo1 O10 101.74(13) . . ?
O8 Mo1 O10 156.59(11) . . ?
O7 Mo1 O10 86.78(11) . . ?
O9 Mo1 O10 86.07(11) . . ?
N1 Mo1 O1 178.00(13) . . ?
O8 Mo1 O1 78.86(9) . . ?
O7 Mo1 O1 78.41(10) . . ?
O9 Mo1 O1 78.16(9) . . ?
O10 Mo1 O1 77.73(9) . . ?
N1 Mo1 Mo3 132.06(12) . . ?
O8 Mo1 Mo3 82.70(9) . . ?
O7 Mo1 Mo3 124.39(8) . . ?
O9 Mo1 Mo3 32.16(7) . . ?
O10 Mo1 Mo3 80.89(9) . . ?
O1 Mo1 Mo3 46.00(6) . . ?
O2 Mo2 O11 103.89(14) . . ?
O2 Mo2 O13 103.95(13) . . ?
O11 Mo2 O13 88.37(12) . . ?
O2 Mo2 O8 102.75(14) . . ?
O11 Mo2 O8 153.35(10) . . ?
O13 Mo2 O8 86.05(12) . . ?
O2 Mo2 O12 103.02(13) . . ?
O11 Mo2 O12 86.85(11) . . ?
O13 Mo2 O12 152.97(10) . . ?
O8 Mo2 O12 86.40(12) . . ?
O2 Mo2 O1 178.73(13) . . ?
O11 Mo2 O1 77.34(9) . . ?
O13 Mo2 O1 76.34(9) . . ?
O8 Mo2 O1 76.03(9) . . ?
O12 Mo2 O1 76.66(9) . . ?
O3 Mo3 O9 104.48(13) . . ?
O3 Mo3 O15 103.51(13) . . ?
O9 Mo3 O15 88.21(11) . . ?
O3 Mo3 O14 101.93(14) . . ?
O9 Mo3 O14 153.57(11) . . ?
O15 Mo3 O14 86.75(11) . . ?
O3 Mo3 O13 103.40(13) . . ?
O9 Mo3 O13 86.73(12) . . ?
O15 Mo3 O13 153.03(11) . . ?
O14 Mo3 O13 86.10(11) . . ?
O3 Mo3 O1 178.66(12) . . ?
O9 Mo3 O1 76.77(9) . . ?
O15 Mo3 O1 76.95(9) . . ?
O14 Mo3 O1 76.81(10) . . ?
O13 Mo3 O1 76.11(9) . . ?
O3 Mo3 Mo1 137.86(11) . . ?
O9 Mo3 Mo1 33.39(7) . . ?
O15 Mo3 Mo1 81.83(9) . . ?
O14 Mo3 Mo1 120.18(8) . . ?
O13 Mo3 Mo1 79.43(9) . . ?
O1 Mo3 Mo1 43.38(6) . . ?
O4 Mo4 O7 104.13(14) . . ?
O4 Mo4 O12 104.02(13) . . ?
O7 Mo4 O12 87.81(11) . . ?
O4 Mo4 O16 103.33(13) . . ?
O7 Mo4 O16 152.51(11) . . ?
O12 Mo4 O16 86.99(11) . . ?
O4 Mo4 O17 103.83(13) . . ?
O7 Mo4 O17 86.80(11) . . ?
O12 Mo4 O17 152.11(11) . . ?
O16 Mo4 O17 85.29(11) . . ?
O4 Mo4 O1 179.23(12) . . ?
O7 Mo4 O1 75.80(10) . . ?
O12 Mo4 O1 76.75(9) . . ?
O16 Mo4 O1 76.73(9) . . ?
O17 Mo4 O1 75.40(9) . . ?
O5 Mo5 O10 104.99(14) . . ?
O5 Mo5 O17 104.39(14) . . ?
O10 Mo5 O17 89.69(12) . . ?
O5 Mo5 O15 102.79(14) . . ?
O10 Mo5 O15 87.48(12) . . ?
O17 Mo5 O15 152.47(10) . . ?
O5 Mo5 O18 101.50(13) . . ?
O10 Mo5 O18 153.45(10) . . ?
O17 Mo5 O18 85.52(12) . . ?
O15 Mo5 O18 84.89(11) . . ?
O5 Mo5 O1 177.92(14) . . ?
O10 Mo5 O1 76.97(9) . . ?
O17 Mo5 O1 76.21(9) . . ?
O15 Mo5 O1 76.48(9) . . ?
O18 Mo5 O1 76.53(9) . . ?
O6 Mo6 O18 103.70(12) . . ?
O6 Mo6 O14 104.36(13) . . ?
O18 Mo6 O14 87.77(11) . . ?
O6 Mo6 O16 103.06(13) . . ?
O18 Mo6 O16 87.99(11) . . ?
O14 Mo6 O16 152.48(11) . . ?
O6 Mo6 O11 103.18(12) . . ?
O18 Mo6 O11 153.11(11) . . ?
O14 Mo6 O11 86.50(11) . . ?
O16 Mo6 O11 85.11(11) . . ?
O6 Mo6 O1 179.02(11) . . ?
O18 Mo6 O1 76.91(9) . . ?
O14 Mo6 O1 76.40(10) . . ?
O16 Mo6 O1 76.15(9) . . ?
O11 Mo6 O1 76.21(9) . . ?
Mo1 O1 Mo3 90.61(8) . . ?
Mo1 O1 Mo5 91.09(8) . . ?
Mo3 O1 Mo5 89.93(8) . . ?
Mo1 O1 Mo2 90.68(7) . . ?
Mo3 O1 Mo2 90.44(8) . . ?
Mo5 O1 Mo2 178.19(11) . . ?
Mo1 O1 Mo4 91.02(8) . . ?
Mo3 O1 Mo4 178.37(11) . . ?
Mo5 O1 Mo4 90.06(7) . . ?
Mo2 O1 Mo4 89.51(8) . . ?
Mo1 O1 Mo6 179.80(12) . . ?
Mo3 O1 Mo6 89.23(8) . . ?
Mo5 O1 Mo6 89.03(7) . . ?
Mo2 O1 Mo6 89.20(8) . . ?
Mo4 O1 Mo6 89.14(7) . . ?
Mo4 O7 Mo1 114.71(14) . . ?
Mo2 O8 Mo1 114.43(11) . . ?
Mo3 O9 Mo1 114.45(11) . . ?
Mo5 O10 Mo1 114.20(12) . . ?
Mo2 O11 Mo6 117.24(12) . . ?
Mo4 O12 Mo2 117.04(12) . . ?
Mo2 O13 Mo3 117.06(12) . . ?
Mo6 O14 Mo3 117.50(14) . . ?
Mo3 O15 Mo5 116.62(12) . . ?
Mo4 O16 Mo6 117.97(11) . . ?
Mo5 O17 Mo4 118.31(12) . . ?
Mo6 O18 Mo5 117.53(12) . . ?
C1 N1 Mo1 177.7(3) . . ?
C20 N2 C16 112.0(3) . . ?
C20 N2 C24 108.9(3) . . ?
C16 N2 C24 108.2(3) . . ?
C20 N2 C12 108.8(3) . . ?
C16 N2 C12 108.2(3) . . ?
C24 N2 C12 110.8(3) . . ?
C40 N3 C32 111.2(4) . . ?
C40 N3 C36 110.5(3) . . ?
C32 N3 C36 106.4(3) . . ?
C40 N3 C28 106.9(3) . . ?
C32 N3 C28 110.9(3) . . ?
C36 N3 C28 111.0(3) . . ?
C2 C1 N1 118.3(4) . . ?
C2 C1 C9 121.8(4) . . ?
N1 C1 C9 119.8(4) . . ?
C1 C2 C3 117.6(5) . . ?
C1 C2 C11 121.5(4) . . ?
C3 C2 C11 120.9(5) . . ?
C4 C3 C2 121.7(5) . . ?
C3 C4 C10 121.5(5) . . ?
C6 C5 C10 119.4(5) . . ?
C5 C6 C7 121.7(6) . . ?
C8 C7 C6 119.6(6) . . ?
C7 C8 C9 120.2(5) . . ?
C8 C9 C10 119.6(4) . . ?
C8 C9 C1 122.0(4) . . ?
C10 C9 C1 118.4(5) . . ?
C4 C10 C9 119.0(5) . . ?
C4 C10 C5 121.6(5) . . ?
C9 C10 C5 119.4(6) . . ?
C13 C12 N2 115.7(3) . . ?
C14 C13 C12 110.0(3) . . ?
C13 C14 C15 112.1(4) . . ?
N2 C16 C17 116.3(3) . . ?
C18 C17 C16 109.7(4) . . ?
C17 C18 C19 113.0(5) . . ?
N2 C20 C21 115.1(4) . . ?
C20 C21 C22 110.3(4) . . ?
C23 C22 C21 112.6(7) . . ?
C25 C24 N2 116.9(4) . . ?
C24 C25 C26 107.8(5) . . ?
C27 C26 C25 117.7(7) . . ?
C29 C28 N3 116.1(3) . . ?
C30 C29 C28 110.8(4) . . ?
C29 C30 C31 110.9(5) . . ?
C33 C32 N3 116.7(3) . . ?
C32 C33 C34 108.2(4) . . ?
C35 C34 C33 113.4(5) . . ?
N3 C36 C37 116.5(3) . . ?
C36 C37 C38 110.5(4) . . ?
C37 C38 C39 112.2(5) . . ?
N3 C40 C41 117.0(4) . . ?
C42 C41 C40 107.6(4) . . ?
C41 C42 C43 110.7(6) . . ?

loop_
_geom_bond_atom_site_label_1
_geom_bond_atom_site_label_2
_geom_bond_distance
_geom_bond_site_symmetry_2
_geom_bond_publ_flag
Mo1 N1 1.728(3) . ?
Mo1 O8 1.920(3) . ?
Mo1 O7 1.935(3) . ?
Mo1 O9 1.946(3) . ?
Mo1 O10 1.978(2) . ?
Mo1 O1 2.211(2) . ?
Mo1 Mo3 3.2184(8) . ?
Mo2 O2 1.676(2) . ?
Mo2 O11 1.910(3) . ?
Mo2 O13 1.918(3) . ?
Mo2 O8 1.919(3) . ?
Mo2 O12 1.929(3) . ?
Mo2 O1 2.325(2) . ?
Mo3 O3 1.676(3) . ?
Mo3 O9 1.882(3) . ?
Mo3 O15 1.916(3) . ?
Mo3 O14 1.931(3) . ?
Mo3 O13 1.944(3) . ?
Mo3 O1 2.315(2) . ?
Mo4 O4 1.669(3) . ?
Mo4 O7 1.915(3) . ?
Mo4 O12 1.915(2) . ?
Mo4 O16 1.915(3) . ?
Mo4 O17 1.932(2) . ?
Mo4 O1 2.332(2) . ?
Mo5 O5 1.682(2) . ?
Mo5 O10 1.876(3) . ?
Mo5 O17 1.902(3) . ?
Mo5 O15 1.934(3) . ?
Mo5 O18 1.947(3) . ?
Mo5 O1 2.321(2) . ?
Mo6 O6 1.674(3) . ?
Mo6 O18 1.884(2) . ?
Mo6 O14 1.903(2) . ?
Mo6 O16 1.919(3) . ?
Mo6 O11 1.936(2) . ?
Mo6 O1 2.352(2) . ?
N1 C1 1.381(5) . ?
N2 C20 1.495(5) . ?
N2 C16 1.498(5) . ?
N2 C24 1.522(5) . ?
N2 C12 1.538(4) . ?
N3 C40 1.494(5) . ?
N3 C32 1.507(5) . ?
N3 C36 1.511(5) . ?
N3 C28 1.533(5) . ?
C1 C2 1.377(6) . ?
C1 C9 1.430(6) . ?
C2 C3 1.400(6) . ?
C2 C11 1.497(6) . ?
C3 C4 1.372(7) . ?
C4 C10 1.379(7) . ?
C5 C6 1.350(8) . ?
C5 C10 1.417(7) . ?
C6 C7 1.414(8) . ?
C7 C8 1.366(6) . ?
C8 C9 1.405(6) . ?
C9 C10 1.409(6) . ?
C12 C13 1.513(5) . ?
C13 C14 1.502(5) . ?
C14 C15 1.512(6) . ?
C16 C17 1.517(5) . ?
C17 C18 1.503(7) . ?
C18 C19 1.503(6) . ?
C20 C21 1.517(6) . ?
C21 C22 1.561(8) . ?
C22 C23 1.385(8) . ?
C24 C25 1.498(7) . ?
C25 C26 1.532(7) . ?
C26 C27 1.304(8) . ?
C28 C29 1.504(6) . ?
C29 C30 1.498(6) . ?
C30 C31 1.511(8) . ?
C32 C33 1.506(6) . ?
C33 C34 1.521(6) . ?
C34 C35 1.435(7) . ?
C36 C37 1.512(5) . ?
C37 C38 1.513(6) . ?
C38 C39 1.514(7) . ?
C40 C41 1.518(7) . ?
C41 C42 1.513(7) . ?
C42 C43 1.515(8) . ?
